data_2011037
loop_
_publ_author_name
'Jetti, Ram K. R.'
'Nangia, Ashwini'

_publ_section_title
;
 [Tris(4-tolyl)methyl]benzene
;
_journal_issue 6
_journal_name_full 'Acta Crystallographica Section C'
_journal_page_first e259
_journal_page_last e259
_journal_paper_doi 10.1107/S0108270100006090
_journal_volume 56
_journal_year 2000
_chemical_formula_moiety 'C28 H26'
_chemical_formula_sum 'C28 H26'
_chemical_formula_weight 362.49
_chemical_melting_point 552
_chemical_name_common
;
 tris-(4-Tolyl)phenylmethane
;
_chemical_name_systematic
;
 tris-(4-Tolyl)phenylmethane
;
_space_group_IT_number 15
_symmetry_cell_setting monoclinic
_symmetry_space_group_name_Hall '-C 2yc'
_symmetry_space_group_name_H-M 'C 1 2/c 1'
_cell_angle_alpha 90.00
_cell_angle_beta 95.59(3)
_cell_angle_gamma 90.00
_cell_formula_units_Z 8
_cell_length_a 17.843(4)
_cell_length_b 7.2015(14)
_cell_length_c 33.176(7)
_cell_measurement_reflns_used 25
_cell_measurement_temperature 293(2)
_cell_measurement_theta_max 27.50
_cell_measurement_theta_min 1.50
_cell_volume 4242.7(16)
_computing_cell_refinement 'CAD-4 Software'
_computing_data_collection 'CAD-4 Software (Enraf-Nonius, 1989)'
_computing_data_reduction 'Xtal3.5 (Hall et al., 1995)'
_computing_publication_material SHELXL97
_computing_structure_refinement 'SHELXL97 (Sheldrick, 1997)'
_computing_structure_solution 'SHELXS97 (Sheldrick, 1997)'
_diffrn_ambient_temperature 29
_diffrn_measured_fraction_theta_full 1.000
_diffrn_measured_fraction_theta_max 1.000
_diffrn_measurement_device_type 'Enraf-Nonius CAD-4'
_diffrn_measurement_method \w
_diffrn_radiation_type MoK\a
_diffrn_radiation_wavelength .71073
_diffrn_reflns_av_R_equivalents .019
_diffrn_reflns_av_sigmaI/netI .0269
_diffrn_reflns_limit_h_max 23
_diffrn_reflns_limit_h_min -23
_diffrn_reflns_limit_k_max 0
_diffrn_reflns_limit_k_min -9
_diffrn_reflns_limit_l_max 43
_diffrn_reflns_limit_l_min -42
_diffrn_reflns_number 9332
_diffrn_reflns_theta_full 27.47
_diffrn_reflns_theta_max 27.47
_diffrn_reflns_theta_min 2.29
_diffrn_standards_decay_% 0
_diffrn_standards_interval_count 100
_diffrn_standards_number 3
_exptl_absorpt_coefficient_mu .064
_exptl_absorpt_correction_type none
_exptl_crystal_colour colourless
_exptl_crystal_density_diffrn 1.135
_exptl_crystal_density_method 'not measured'
_exptl_crystal_description needle
_exptl_crystal_F_000 1552
_exptl_crystal_size_max .6
_exptl_crystal_size_mid .4
_exptl_crystal_size_min .36
_refine_diff_density_max .199
_refine_diff_density_min -.154
_refine_ls_extinction_coef .0007(3)
_refine_ls_extinction_method SHELXL97
_refine_ls_goodness_of_fit_ref 1.153
_refine_ls_hydrogen_treatment constr
_refine_ls_matrix_type full
_refine_ls_number_parameters 254
_refine_ls_number_reflns 4864
_refine_ls_number_restraints 0
_refine_ls_restrained_S_all 1.153
_refine_ls_R_factor_all .098
_refine_ls_R_factor_gt .057
_refine_ls_shift/su_max <0.001
_refine_ls_shift/su_mean .000
_refine_ls_structure_factor_coef Fsqd
_refine_ls_weighting_details 'calc w = 1/[\s^2^(Fo^2^)+(0.0705P)^2^+1.0945P] where P = (Fo^2^+2Fc^2^)/3'
_refine_ls_weighting_scheme calc
_refine_ls_wR_factor_ref .173
_reflns_number_gt 3098
_reflns_number_total 4864
_reflns_threshold_expression I>2\s(I)
_cod_data_source_file qa0285.cif
_cod_data_source_block I
_cod_depositor_comments
;
The following automatic conversions were performed:

'_chemical_melting_point' value '552 K' was changed to '552' - the
value should be numeric and without a unit designator.

Automatic conversion script
Id: cif_fix_values 1646 2011-03-28 12:23:43Z adriana 

The following automatic conversions were performed:

'_chemical_melting_point' value '552 K' was changed to '552' - the
value should be numeric and without a unit designator.

Automatic conversion script
Id: cif_fix_values 1715 2011-07-08 13:25:40Z adriana 
;
_cod_original_cell_volume 4242.6(15)
_cod_original_sg_symbol_H-M 'C 2/c'
_cod_database_code 2011037
_cod_database_fobs_code 2011037

loop_
_symmetry_equiv_pos_as_xyz
'x, y, z'
'-x, y, -z+1/2'
'x+1/2, y+1/2, z'
'-x+1/2, y+1/2, -z+1/2'
'-x, -y, -z'
'x, -y, z-1/2'
'-x+1/2, -y+1/2, -z'
'x+1/2, -y+1/2, z-1/2'

loop_
_atom_site_label
_atom_site_fract_x
_atom_site_fract_y
_atom_site_fract_z
_atom_site_U_iso_or_equiv
_atom_site_adp_type
_atom_site_calc_flag
_atom_site_refinement_flags
_atom_site_occupancy
_atom_site_disorder_assembly
_atom_site_disorder_group
_atom_site_type_symbol
C1 .22663(9) .1089(2) .11482(5) .0396(4) Uani d . 1 . . C
C2 .26932(10) .2376(3) .14675(5) .0410(4) Uani d . 1 . . C
C3 .31078(10) .3850(3) .13363(6) .0466(4) Uani d . 1 . . C
H3A .3124 .4030 .1060 .056 Uiso calc R 1 . . H
C4 .34960(10) .5053(3) .16032(6) .0508(5) Uani d . 1 . . C
H4A .3770 .6019 .1503 .061 Uiso calc R 1 . . H
C5 .34849(12) .4849(3) .20180(6) .0571(5) Uani d . 1 . . C
C6 .30719(13) .3392(3) .21488(6) .0642(6) Uani d . 1 . . C
H6A .3053 .3222 .2425 .077 Uiso calc R 1 . . H
C7 .26835(12) .2172(3) .18813(6) .0523(5) Uani d . 1 . . C
H7A .2412 .1201 .1982 .063 Uiso calc R 1 . . H
C8 .38940(16) .6203(4) .23101(8) .0943(9) Uani d . 1 . . C
H8A .3826 .5845 .2583 .142 Uiso calc R 1 . . H
H8B .3695 .7429 .2259 .142 Uiso calc R 1 . . H
H8C .4421 .6196 .2273 .142 Uiso calc R 1 . . H
C9 .17197(10) -.0209(2) .13484(5) .0411(4) Uani d . 1 . . C
C10 .20125(11) -.1697(3) .15813(5) .0463(5) Uani d . 1 . . C
H10A .2531 -.1883 .1611 .056 Uiso calc R 1 . . H
C11 .15583(12) -.2899(3) .17683(6) .0522(5) Uani d . 1 . . C
H11A .1777 -.3869 .1923 .063 Uiso calc R 1 . . H
C12 .07833(13) -.2701(3) .17315(6) .0580(5) Uani d . 1 . . C
C13 .04916(12) -.1235(3) .14997(7) .0636(6) Uani d . 1 . . C
H13A -.0027 -.1063 .1468 .076 Uiso calc R 1 . . H
C14 .09446(11) -.0011(3) .13120(6) .0530(5) Uani d . 1 . . C
H14A .0724 .0962 .1159 .064 Uiso calc R 1 . . H
C15 .02844(16) -.4037(4) .19316(9) .0930(9) Uani d . 1 . . C
H15A -.0233 -.3678 .1872 .140 Uiso calc R 1 . . H
H15B .0413 -.4015 .2219 .140 Uiso calc R 1 . . H
H15C .0355 -.5268 .1831 .140 Uiso calc R 1 . . H
C16 .28245(9) -.0183(2) .09485(5) .0396(4) Uani d . 1 . . C
C17 .25489(11) -.1614(3) .06934(5) .0462(4) Uani d . 1 . . C
H17A .2031 -.1755 .0639 .055 Uiso calc R 1 . . H
C18 .30207(11) -.2826(3) .05194(6) .0496(5) Uani d . 1 . . C
H18A .2815 -.3754 .0348 .060 Uiso calc R 1 . . H
C19 .37964(11) -.2686(3) .05962(6) .0494(5) Uani d . 1 . . C
C20 .40728(11) -.1276(3) .08489(6) .0529(5) Uani d . 1 . . C
H20A .4591 -.1149 .0906 .063 Uiso calc R 1 . . H
C21 .36010(10) -.0042(3) .10210(6) .0474(5) Uani d . 1 . . C
H21A .3809 .0899 .1188 .057 Uiso calc R 1 . . H
C22 .43148(13) -.4037(3) .04155(7) .0704(6) Uani d . 1 . . C
H22A .4828 -.3722 .0502 .106 Uiso calc R 1 . . H
H22B .4235 -.3977 .0125 .106 Uiso calc R 1 . . H
H22C .4212 -.5272 .0504 .106 Uiso calc R 1 . . H
C23 .18313(9) .2378(2) .08326(5) .0410(4) Uani d . 1 . . C
C24 .14130(10) .3841(3) .09727(6) .0489(5) Uani d . 1 . . C
H24A .1404 .4006 .1250 .059 Uiso calc R 1 . . H
C25 .10141(11) .5046(3) .07104(7) .0564(5) Uani d . 1 . . C
H25A .0737 .6003 .0812 .068 Uiso calc R 1 . . H
C26 .10232(12) .4840(3) .02989(7) .0628(6) Uani d . 1 . . C
H26A .0751 .5647 .0121 .075 Uiso calc R 1 . . H
C27 .14388(12) .3429(3) .01539(6) .0625(6) Uani d . 1 . . C
H27A .1453 .3287 -.0124 .075 Uiso calc R 1 . . H
C28 .18381(11) .2212(3) .04189(6) .0514(5) Uani d . 1 . . C
H28A .2116 .1263 .0315 .062 Uiso calc R 1 . . H

loop_
_atom_site_aniso_label
_atom_site_aniso_U_11
_atom_site_aniso_U_22
_atom_site_aniso_U_33
_atom_site_aniso_U_12
_atom_site_aniso_U_13
_atom_site_aniso_U_23
C1 .0366(8) .0446(9) .0377(8) -.0010(8) .0042(7) .0017(8)
C2 .0380(9) .0454(10) .0394(9) .0040(8) .0025(7) -.0013(8)
C3 .0450(10) .0501(11) .0446(10) -.0008(9) .0037(8) .0005(8)
C4 .0401(10) .0462(10) .0654(13) -.0002(8) .0018(9) -.0028(9)
C5 .0512(12) .0607(13) .0568(12) .0011(10) -.0074(9) -.0094(10)
C6 .0733(15) .0758(15) .0414(11) -.0066(13) -.0053(10) -.0040(10)
C7 .0594(12) .0550(12) .0420(10) -.0076(10) .0034(9) .0034(9)
C8 .0895(19) .102(2) .0867(19) -.0257(17) -.0159(15) -.0253(17)
C9 .0406(9) .0450(10) .0382(9) .0000(8) .0070(7) -.0030(8)
C10 .0437(10) .0481(11) .0476(10) .0033(8) .0070(8) .0003(9)
C11 .0650(13) .0488(11) .0435(10) -.0027(10) .0090(9) .0013(9)
C12 .0608(13) .0646(13) .0511(11) -.0110(11) .0174(10) .0031(10)
C13 .0439(11) .0783(16) .0704(14) -.0008(11) .0150(10) .0065(12)
C14 .0407(10) .0593(12) .0595(12) .0029(9) .0072(8) .0066(10)
C15 .0853(18) .107(2) .0908(19) -.0271(17) .0270(15) .0243(17)
C16 .0394(9) .0439(10) .0359(9) .0000(8) .0056(7) .0031(7)
C17 .0419(10) .0505(11) .0464(10) -.0035(8) .0046(8) -.0001(9)
C18 .0578(12) .0463(11) .0450(10) -.0013(9) .0063(9) -.0040(9)
C19 .0542(11) .0477(11) .0476(10) .0053(9) .0126(9) .0052(9)
C20 .0393(10) .0598(12) .0603(12) .0031(9) .0083(9) .0002(10)
C21 .0431(10) .0495(11) .0495(10) -.0029(9) .0043(8) -.0041(9)
C22 .0708(15) .0666(14) .0760(15) .0173(12) .0182(12) -.0060(12)
C23 .0370(9) .0439(10) .0419(9) -.0039(8) .0024(7) .0018(8)
C24 .0471(11) .0480(11) .0512(11) -.0021(9) .0027(8) -.0015(9)
C25 .0461(11) .0475(11) .0750(14) .0013(9) .0032(10) .0087(10)
C26 .0535(12) .0646(14) .0682(14) -.0006(11) -.0040(10) .0228(12)
C27 .0643(13) .0763(15) .0457(11) -.0040(12) -.0010(10) .0146(11)
C28 .0520(11) .0581(12) .0441(10) .0002(9) .0045(8) .0031(9)

loop_
_atom_type_symbol
_atom_type_description
_atom_type_scat_dispersion_real
_atom_type_scat_dispersion_imag
_atom_type_scat_source
C C .0033 .0016 'International Tables Vol C Tables 4.2.6.8 and 6.1.1.4'
H H .0000 .0000 'International Tables Vol C Tables 4.2.6.8 and 6.1.1.4'

loop_
_geom_angle_atom_site_label_1
_geom_angle_atom_site_label_2
_geom_angle_atom_site_label_3
_geom_angle
C9 C1 C16 106.58(14)
C9 C1 C23 110.90(13)
C16 C1 C23 111.47(13)
C9 C1 C2 110.87(14)
C16 C1 C2 110.61(13)
C23 C1 C2 106.48(14)
C7 C2 C3 116.83(17)
C7 C2 C1 124.19(16)
C3 C2 C1 118.98(15)
C4 C3 C2 122.00(18)
C3 C4 C5 121.13(19)
C6 C5 C4 116.98(18)
C6 C5 C8 122.0(2)
C4 C5 C8 121.0(2)
C5 C6 C7 122.08(19)
C2 C7 C6 120.97(19)
C14 C9 C10 116.44(17)
C14 C9 C1 124.55(16)
C10 C9 C1 119.01(15)
C11 C10 C9 121.96(18)
C10 C11 C12 121.54(19)
C13 C12 C11 116.64(18)
C13 C12 C15 121.8(2)
C11 C12 C15 121.5(2)
C12 C13 C14 122.3(2)
C9 C14 C13 121.16(19)
C21 C16 C17 116.57(16)
C21 C16 C1 123.79(16)
C17 C16 C1 119.59(15)
C18 C17 C16 121.97(17)
C17 C18 C19 121.11(18)
C20 C19 C18 117.22(18)
C20 C19 C22 121.39(19)
C18 C19 C22 121.38(19)
C19 C20 C21 121.88(18)
C20 C21 C16 121.25(18)
C28 C23 C24 116.96(17)
C28 C23 C1 124.61(16)
C24 C23 C1 118.42(15)
C25 C24 C23 121.69(19)
C26 C25 C24 120.3(2)
C27 C26 C25 119.1(2)
C26 C27 C28 120.5(2)
C23 C28 C27 121.5(2)

loop_
_geom_bond_atom_site_label_1
_geom_bond_atom_site_label_2
_geom_bond_site_symmetry_2
_geom_bond_distance
_geom_bond_publ_flag
C1 C9 . 1.546(2) ?
C1 C16 . 1.549(2) ?
C1 C23 . 1.550(2) ?
C1 C2 . 1.551(2) ?
C2 C7 . 1.382(2) ?
C2 C3 . 1.388(3) ?
C3 C4 . 1.377(3) ?
C4 C5 . 1.386(3) ?
C5 C6 . 1.376(3) ?
C5 C8 . 1.512(3) ?
C6 C7 . 1.386(3) ?
C9 C14 . 1.384(2) ?
C9 C10 . 1.393(3) ?
C10 C11 . 1.374(3) ?
C11 C12 . 1.384(3) ?
C12 C13 . 1.378(3) ?
C12 C15 . 1.508(3) ?
C13 C14 . 1.384(3) ?
C16 C21 . 1.387(2) ?
C16 C17 . 1.392(2) ?
C17 C18 . 1.378(3) ?
C18 C19 . 1.386(3) ?
C19 C20 . 1.377(3) ?
C19 C22 . 1.506(3) ?
C20 C21 . 1.385(3) ?
C23 C28 . 1.379(2) ?
C23 C24 . 1.397(3) ?
C24 C25 . 1.377(3) ?
C25 C26 . 1.375(3) ?
C26 C27 . 1.373(3) ?
C27 C28 . 1.388(3) ?

loop_
_cod_related_entry_id
_cod_related_entry_database
_cod_related_entry_code
1 ChemSpider 14504339
